data_2201284
loop_
_publ_author_name
'Springer, J. W.'
'Moore, T. A.'
'Moore, A. L.'
'Gust, Devens'
'Groy, Thomas L.'

_publ_section_title
;
 1,4,5,8-Tetramethoxyanthracene
;
_journal_issue 10
_journal_name_full 'Acta Crystallographica Section E'
_journal_page_first o1145
_journal_page_last o1146
_journal_paper_doi 10.1107/S1600536802016975
_journal_volume 58
_journal_year 2002
_chemical_formula_iupac 'C18 H18 O4'
_chemical_formula_moiety 'C18 H18 O4'
_chemical_formula_sum 'C18 H18 O4'
_chemical_formula_weight 298.32
_chemical_name_systematic 1,4,5,8-tetramethoxyanthracene
_space_group_IT_number 14
_symmetry_cell_setting monoclinic
_symmetry_space_group_name_Hall '-P 2yn'
_symmetry_space_group_name_H-M 'P 1 21/n 1'
_atom_sites_solution_hydrogens geom
_atom_sites_solution_primary direct
_atom_sites_solution_secondary difmap
_audit_creation_method SHELXL-97
_cell_angle_alpha 90.00
_cell_angle_beta 109.961(2)
_cell_angle_gamma 90.00
_cell_formula_units_Z 2
_cell_length_a 11.1715(9)
_cell_length_b 5.9994(5)
_cell_length_c 11.7159(10)
_cell_measurement_reflns_used 2419
_cell_measurement_temperature 298(2)
_cell_measurement_theta_max 27.44
_cell_measurement_theta_min 3.10
_cell_volume 738.05(11)
_computing_cell_refinement 'SAINT (Bruker, 2002)'
_computing_data_collection 'SMART (Bruker, 2002)'
_computing_data_reduction SAINT
_computing_molecular_graphics SHELXTL
_computing_publication_material SHELXTL
_computing_structure_refinement SHELXTL
_computing_structure_solution 'SHELXTL (Bruker, 1997)'
_diffrn_ambient_temperature 298(2)
_diffrn_measured_fraction_theta_full 0.999
_diffrn_measured_fraction_theta_max 0.999
_diffrn_measurement_device_type 'Bruker SMART APEX'
_diffrn_measurement_method \w
_diffrn_radiation_monochromator graphite
_diffrn_radiation_source 'fine-focus sealed tube'
_diffrn_radiation_type MoK\a
_diffrn_radiation_wavelength 0.71073
_diffrn_reflns_av_R_equivalents 0.0430
_diffrn_reflns_av_sigmaI/netI 0.0360
_diffrn_reflns_limit_h_max 14
_diffrn_reflns_limit_h_min -14
_diffrn_reflns_limit_k_max 7
_diffrn_reflns_limit_k_min -7
_diffrn_reflns_limit_l_max 15
_diffrn_reflns_limit_l_min -15
_diffrn_reflns_number 6951
_diffrn_reflns_theta_full 27.51
_diffrn_reflns_theta_max 27.51
_diffrn_reflns_theta_min 2.18
_diffrn_standards_decay_% 0.00
_exptl_absorpt_coefficient_mu 0.094
_exptl_absorpt_correction_type none
_exptl_crystal_colour 'clear pale yellow'
_exptl_crystal_density_diffrn 1.342
_exptl_crystal_density_method 'not measured'
_exptl_crystal_description Plate
_exptl_crystal_F_000 316
_exptl_crystal_size_max 0.41
_exptl_crystal_size_mid 0.27
_exptl_crystal_size_min 0.11
_refine_diff_density_max 0.197
_refine_diff_density_min -0.332
_refine_ls_extinction_method none
_refine_ls_goodness_of_fit_ref 1.008
_refine_ls_hydrogen_treatment constr
_refine_ls_matrix_type full
_refine_ls_number_parameters 100
_refine_ls_number_reflns 1696
_refine_ls_number_restraints 0
_refine_ls_restrained_S_all 1.008
_refine_ls_R_factor_all 0.0778
_refine_ls_R_factor_gt 0.0525
_refine_ls_shift/su_max <0.001
_refine_ls_shift/su_mean 0.000
_refine_ls_structure_factor_coef Fsqd
_refine_ls_weighting_details 'calc w = 1/[\s^2^(Fo^2^)+(0.0745P)^2^] where P = (Fo^2^+2Fc^2^)/3'
_refine_ls_weighting_scheme calc
_refine_ls_wR_factor_gt 0.1269
_refine_ls_wR_factor_ref 0.1395
_reflns_number_gt 1159
_reflns_number_total 1696
_reflns_threshold_expression I>2\s(I)
_cod_data_source_file bt6172.cif
_cod_data_source_block I
_cod_depositor_comments
;
The following automatic conversions were performed:
'_symmetry_cell_setting' value 'Monoclinic' changed to 'monoclinic'
according to '/home/saulius/struct/CIF-dictionaries/cif_core.dic'
dictionary named 'cif_core.dic' version 2.4.1 from 2010-06-29.

Automatic conversion script
Id: cif_fix_enum 1527 2010-12-29 10:47:43Z saulius 

The following automatic conversions were performed:

'_symmetry_cell_setting' value 'Monoclinic' changed to 'monoclinic'
according to /home/saulius/struct/CIF-dictionaries/cif_core.dic
dictionary named 'cif_core.dic' version 2.4.1 from 2010-06-29.

Automatic conversion script
Id: cif_fix_values 1715 2011-07-08 13:25:40Z adriana 
;
_cod_original_sg_symbol_H-M 'P 21/n'
_cod_database_code 2201284
_cod_database_fobs_code 2201284

loop_
_symmetry_equiv_pos_as_xyz
'x, y, z'
'-x+1/2, y+1/2, -z+1/2'
'-x, -y, -z'
'x-1/2, -y-1/2, z-1/2'

loop_
_atom_site_label
_atom_site_fract_x
_atom_site_fract_y
_atom_site_fract_z
_atom_site_U_iso_or_equiv
_atom_site_adp_type
_atom_site_calc_flag
_atom_site_refinement_flags
_atom_site_occupancy
_atom_site_disorder_assembly
_atom_site_disorder_group
_atom_site_type_symbol
C1 0.93841(14) -0.0031(2) 0.58475(13) 0.0388(4) Uani d . 1 . . C
H1A 0.8971 -0.0051 0.6415 0.047 Uiso calc R 1 . . H
C2 0.90694(13) 0.1619(2) 0.49551(13) 0.0371(4) Uani d . 1 . . C
C3 0.81446(15) 0.3322(2) 0.48978(14) 0.0424(4) Uani d . 1 . . C
O3 0.75942(12) 0.31463(18) 0.57774(11) 0.0567(4) Uani d . 1 . . O
C3' 0.6846(2) 0.4977(4) 0.5903(2) 0.0732(6) Uani d . 1 . . C
H3'A 0.6511 0.4672 0.6540 0.110 Uiso calc R 1 . . H
H3'B 0.6155 0.5204 0.5154 0.110 Uiso calc R 1 . . H
H3'C 0.7364 0.6294 0.6100 0.110 Uiso calc R 1 . . H
C4 0.78783(15) 0.4906(3) 0.40273(15) 0.0485(4) Uani d . 1 . . C
H4A 0.7272 0.5990 0.3994 0.058 Uiso calc R 1 . . H
C5 0.85135(16) 0.4937(3) 0.31609(15) 0.0477(4) Uani d . 1 . . C
H5A 0.8320 0.6045 0.2571 0.057 Uiso calc R 1 . . H
C6 0.93910(15) 0.3381(2) 0.31856(13) 0.0415(4) Uani d . 1 . . C
O6 1.00633(11) 0.32670(18) 0.24022(10) 0.0551(4) Uani d . 1 . . O
C6' 0.9926(2) 0.5070(3) 0.15832(18) 0.0722(6) Uani d . 1 . . C
H6'A 1.0438 0.4802 0.1086 0.108 Uiso calc R 1 . . H
H6'B 1.0197 0.6425 0.2033 0.108 Uiso calc R 1 . . H
H6'C 0.9048 0.5203 0.1077 0.108 Uiso calc R 1 . . H
C7 0.97036(14) 0.1643(2) 0.40879(13) 0.0369(4) Uani d . 1 . . C

loop_
_atom_site_aniso_label
_atom_site_aniso_U_11
_atom_site_aniso_U_22
_atom_site_aniso_U_33
_atom_site_aniso_U_12
_atom_site_aniso_U_13
_atom_site_aniso_U_23
C1 0.0413(8) 0.0408(8) 0.0347(8) -0.0050(7) 0.0135(6) -0.0012(6)
C2 0.0368(8) 0.0358(8) 0.0354(8) -0.0044(6) 0.0079(6) -0.0018(6)
C3 0.0399(8) 0.0430(9) 0.0418(9) -0.0025(7) 0.0106(7) -0.0049(7)
O3 0.0601(8) 0.0581(8) 0.0593(8) 0.0124(6) 0.0302(6) 0.0023(6)
C3' 0.0627(13) 0.0778(14) 0.0891(15) 0.0194(10) 0.0387(11) -0.0018(11)
C4 0.0454(9) 0.0423(9) 0.0515(10) 0.0081(7) 0.0083(8) 0.0007(8)
C5 0.0524(10) 0.0401(9) 0.0430(9) 0.0014(7) 0.0067(7) 0.0087(7)
C6 0.0442(9) 0.0418(9) 0.0344(8) -0.0064(7) 0.0079(7) 0.0029(7)
O6 0.0641(8) 0.0575(8) 0.0474(7) 0.0045(6) 0.0236(6) 0.0171(5)
C6' 0.0966(16) 0.0706(12) 0.0534(11) 0.0009(11) 0.0307(11) 0.0245(10)
C7 0.0376(8) 0.0360(8) 0.0324(7) -0.0062(6) 0.0060(6) -0.0012(6)

loop_
_atom_type_symbol
_atom_type_description
_atom_type_scat_dispersion_real
_atom_type_scat_dispersion_imag
_atom_type_scat_source
C C 0.0033 0.0016 'International Tables Vol C Tables 4.2.6.8 and 6.1.1.4'
H H 0.0000 0.0000 'International Tables Vol C Tables 4.2.6.8 and 6.1.1.4'
O O 0.0106 0.0060 'International Tables Vol C Tables 4.2.6.8 and 6.1.1.4'

loop_
_geom_angle_atom_site_label_1
_geom_angle_atom_site_label_2
_geom_angle_atom_site_label_3
_geom_angle_site_symmetry_1
_geom_angle
C7 C1 C2 3_756 121.85(13)
C1 C2 C7 . 118.87(13)
C1 C2 C3 . 122.17(14)
C7 C2 C3 . 118.95(13)
C4 C3 O3 . 125.55(14)
C4 C3 C2 . 120.31(15)
O3 C3 C2 . 114.15(13)
C3 O3 C3' . 116.71(14)
C3 C4 C5 . 120.85(14)
C6 C5 C4 . 120.80(14)
C5 C6 O6 . 125.51(14)
C5 C6 C7 . 120.65(14)
O6 C6 C7 . 113.84(13)
C6 O6 C6' . 117.18(14)
C1 C7 C2 3_756 119.27(13)
C1 C7 C6 3_756 122.27(14)
C2 C7 C6 . 118.44(13)

loop_
_geom_bond_atom_site_label_1
_geom_bond_atom_site_label_2
_geom_bond_site_symmetry_2
_geom_bond_distance
_geom_bond_publ_flag
C1 C7 3_756 1.388(2) ?
C1 C2 . 1.395(2) ?
C2 C7 . 1.423(2) ?
C2 C3 . 1.438(2) ?
C3 C4 . 1.351(2) ?
C3 O3 . 1.3725(19) ?
O3 C3' . 1.418(2) ?
C4 C5 . 1.423(2) ?
C5 C6 . 1.347(2) ?
C6 O6 . 1.3717(19) ?
C6 C7 . 1.440(2) ?
O6 C6' . 1.4191(19) ?
C7 C1 3_756 1.388(2) ?
